data_4335088
loop_
_publ_author_name
'Sayo Yokota'
'Keijiro Tsujimoto'
'Sadayoshi Hayashi'
'Fabrice Pointillart'
'Lahc\`ene Ouahab'
'Hideki Fujiwara'

_publ_contact_author_email hfuji@c.s.osakafu-u.ac.jp
_publ_contact_author_fax +81-72-254-9818
_publ_contact_author_name 'Prof. Hideki Fujiwara'
_publ_contact_author_phone +81-72-254-9818
_publ_section_title
;
 CuII and CuI Coordination Complexes Involving Two
 Tetrathiafulvalene-1,3-benzothiazole Hybrid Ligands and Their Radical
 Cation Salts
;
_journal_name_full 'Inorganic Chemistry'
_journal_page_first 6543
_journal_page_last 6550
_journal_paper_doi 10.1021/ic4005246
_journal_volume 52
_journal_year 2013
_chemical_formula_moiety 'C15 H9 Cu0.50 N O4 Re S5 '
_chemical_formula_sum 'C15 H9 Cu0.5 N O4 Re S5'
_chemical_formula_weight 645.52
_space_group_IT_number 2
_symmetry_cell_setting triclinic
_symmetry_Int_Tables_number 2
_symmetry_space_group_name_Hall '-P 1'
_symmetry_space_group_name_H-M 'P -1'
_cell_angle_alpha 74.207(16)
_cell_angle_beta 87.89(2)
_cell_angle_gamma 73.922(15)
_cell_formula_units_Z 2
_cell_length_a 8.688(5)
_cell_length_b 10.553(5)
_cell_length_c 10.917(6)
_cell_measurement_reflns_used 2594
_cell_measurement_temperature 293.1
_cell_measurement_theta_max 30.6
_cell_measurement_theta_min 2.4
_cell_volume 924.7(9)
_computing_cell_refinement CrystalClear
_computing_data_collection CrystalClear
_computing_data_reduction CrystalStructure
_computing_publication_material 'CrystalStructure 3.8'
_computing_structure_refinement CRYSTALS
_computing_structure_solution SIR92
_diffrn_detector_area_resol_mean 7.31
_diffrn_measured_fraction_theta_full 0.841
_diffrn_measured_fraction_theta_max 0.841
_diffrn_measurement_device_type 'Rigaku Mercury'
_diffrn_measurement_method \w
_diffrn_radiation_type 'Mo K\a'
_diffrn_radiation_wavelength 0.71070
_diffrn_reflns_av_R_equivalents 0.034
_diffrn_reflns_limit_h_max 12
_diffrn_reflns_limit_h_min -11
_diffrn_reflns_limit_k_max 15
_diffrn_reflns_limit_k_min -8
_diffrn_reflns_limit_l_max 15
_diffrn_reflns_limit_l_min -13
_diffrn_reflns_number 8163
_diffrn_reflns_theta_full 30.84
_diffrn_reflns_theta_max 30.84
_exptl_absorpt_coefficient_mu 7.719
_exptl_absorpt_correction_T_max 0.539
_exptl_absorpt_correction_T_min 0.203
_exptl_absorpt_correction_type multi-scan
_exptl_absorpt_process_details 'Jacobson, R. (1998) Private communication'
_exptl_crystal_colour black
_exptl_crystal_density_diffrn 2.318
_exptl_crystal_description chip
_exptl_crystal_F_000 615.00
_exptl_crystal_size_max 0.25
_exptl_crystal_size_mid 0.25
_exptl_crystal_size_min 0.08
_refine_diff_density_max 1.61
_refine_diff_density_min -2.06
_refine_ls_extinction_method none
_refine_ls_goodness_of_fit_ref 1.100
_refine_ls_hydrogen_treatment refall
_refine_ls_number_parameters 250
_refine_ls_number_reflns 3524
_refine_ls_R_factor_gt 0.0655
_refine_ls_shift/su_max 0.0000
_refine_ls_structure_factor_coef F
_refine_ls_weighting_details
;
    Chebychev polynomial with 3 parameters (Carruthers & Watkin, 1979)
    21.1998    -10.3889    14.1946
;
_refine_ls_weighting_scheme calc
_refine_ls_wR_factor_ref 0.0678
_reflns_number_gt 3484
_reflns_number_total 4899
_reflns_threshold_expression F^2^>2.0\s(F^2^)
_cod_data_source_file ic4005246_si_002_1.cif
_cod_data_source_block '__[Cu(TTF-CH=CH-BTA)2](ReO4)2'
_cod_original_formula_sum 'C15 H9 Cu0.50 N O4 Re S5 '
_cod_database_code 4335088

loop_
_symmetry_equiv_pos_site_id
_symmetry_equiv_pos_as_xyz
1 +X,+Y,+Z
2 -X,-Y,-Z

loop_
_atom_site_label
_atom_site_type_symbol
_atom_site_fract_x
_atom_site_fract_y
_atom_site_fract_z
_atom_site_U_iso_or_equiv
_atom_site_adp_type
_atom_site_occupancy
_atom_site_symmetry_multiplicity
_atom_site_calc_flag
_atom_site_refinement_flags
Re(1) Re 1.03219(5) 0.28530(5) 1.09747(4) 0.05032(11) Uani 1.00 1 d .
Cu(1) Cu 1.0000 0.0000 1.0000 0.0622(5) Uani 1.00 2 d S
S(1) S 0.6026(3) 0.3357(3) 0.3579(2) 0.0551(7) Uani 1.00 1 d .
S(2) S 0.2676(3) 0.4919(3) 0.2974(2) 0.0628(8) Uani 1.00 1 d .
S(3) S 0.5316(3) 0.2571(2) 0.6585(2) 0.0486(6) Uani 1.00 1 d .
S(4) S 0.2014(3) 0.4280(3) 0.5991(2) 0.0626(7) Uani 1.00 1 d .
S(5) S 0.5580(3) 0.0798(3) 1.2097(2) 0.0570(7) Uani 1.00 1 d .
O(1) O 0.9111(12) 0.2885(10) 0.9768(11) 0.094(3) Uani 1.00 1 d .
O(2) O 0.9245(12) 0.3399(11) 1.2156(9) 0.097(3) Uani 1.00 1 d .
O(3) O 1.1465(10) 0.1204(9) 1.1567(9) 0.076(2) Uani 1.00 1 d .
O(4) O 1.1572(9) 0.3869(9) 1.0391(9) 0.066(2) Uani 1.00 1 d .
N(1) N 0.8319(11) -0.0031(10) 1.1131(7) 0.054(2) Uani 1.00 1 d .
C(1) C 0.5452(15) 0.4147(14) 0.2004(10) 0.063(3) Uani 1.00 1 d .
C(2) C 0.3911(14) 0.4878(12) 0.1730(10) 0.056(3) Uani 1.00 1 d .
C(3) C 0.4128(13) 0.3896(11) 0.4164(9) 0.050(2) Uani 1.00 1 d .
C(4) C 0.3853(12) 0.3604(10) 0.5420(10) 0.047(2) Uani 1.00 1 d .
C(5) C 0.4080(12) 0.2747(11) 0.7883(9) 0.050(2) Uani 1.00 1 d .
C(6) C 0.2571(12) 0.3543(11) 0.7574(10) 0.053(2) Uani 1.00 1 d .
C(7) C 0.4746(11) 0.2114(10) 0.9117(10) 0.046(2) Uani 1.00 1 d .
C(8) C 0.6212(11) 0.1312(10) 0.9515(8) 0.044(2) Uani 1.00 1 d .
C(9) C 0.6793(10) 0.0684(9) 1.0823(8) 0.042(2) Uani 1.00 1 d .
C(10) C 0.8567(11) -0.0519(11) 1.2465(10) 0.048(2) Uani 1.00 1 d .
C(11) C 0.9992(17) -0.1295(14) 1.3112(12) 0.071(3) Uani 1.00 1 d .
C(12) C 1.0005(17) -0.1686(17) 1.4410(14) 0.083(4) Uani 1.00 1 d .
C(13) C 0.8691(18) -0.1300(14) 1.5088(11) 0.074(4) Uani 1.00 1 d .
C(14) C 0.7272(16) -0.0497(15) 1.4448(11) 0.070(3) Uani 1.00 1 d .
C(15) C 0.7206(13) -0.0126(11) 1.3126(9) 0.050(2) Uani 1.00 1 d .
H(1) H 0.6195 0.4066 0.1351 0.075 Uiso 1.00 1 c R
H(2) H 0.3524 0.5360 0.0881 0.068 Uiso 1.00 1 c R
H(3) H 0.1831 0.3690 0.8218 0.060 Uiso 1.00 1 c R
H(4) H 0.4046 0.2274 0.9782 0.052 Uiso 1.00 1 c R
H(5) H 0.6943 0.1139 0.8871 0.051 Uiso 1.00 1 c R
H(6) H 1.0933 -0.1552 1.2664 0.078 Uiso 1.00 1 c R
H(7) H 1.0971 -0.2261 1.4864 0.097 Uiso 1.00 1 c R
H(8) H 0.8757 -0.1582 1.5993 0.084 Uiso 1.00 1 c R
H(9) H 0.6354 -0.0183 1.4899 0.084 Uiso 1.00 1 c R

loop_
_atom_site_aniso_label
_atom_site_aniso_U_11
_atom_site_aniso_U_22
_atom_site_aniso_U_33
_atom_site_aniso_U_12
_atom_site_aniso_U_13
_atom_site_aniso_U_23
Re(1) 0.0390(2) 0.0529(2) 0.0507(2) -0.00303(16) -0.00207(15) -0.00992(17)
Cu(1) 0.0455(10) 0.0752(13) 0.0535(10) -0.0084(9) 0.0022(8) -0.0061(9)
S(1) 0.0513(14) 0.0653(16) 0.0405(12) -0.0031(12) -0.0075(10) -0.0132(11)
S(2) 0.0502(15) 0.080(2) 0.0460(14) -0.0084(13) -0.0132(11) -0.0054(13)
S(3) 0.0454(12) 0.0554(14) 0.0364(11) -0.0068(10) -0.0042(9) -0.0049(10)
S(4) 0.0445(13) 0.0780(19) 0.0461(13) 0.0015(12) -0.0074(11) -0.0031(13)
S(5) 0.0460(13) 0.0690(18) 0.0465(13) -0.0024(12) -0.0019(10) -0.0134(12)
O(1) 0.077(6) 0.067(5) 0.128(8) -0.015(4) -0.060(6) -0.007(5)
O(2) 0.083(6) 0.096(7) 0.069(6) 0.029(5) 0.023(5) -0.011(5)
O(3) 0.060(5) 0.068(5) 0.086(6) 0.003(4) -0.013(4) -0.016(4)
O(4) 0.050(4) 0.065(5) 0.085(5) -0.019(3) 0.005(4) -0.020(4)
N(1) 0.057(5) 0.069(5) 0.034(4) -0.024(4) -0.001(3) -0.006(3)
C(1) 0.063(7) 0.084(8) 0.041(5) -0.018(6) -0.003(4) -0.015(5)
C(2) 0.058(6) 0.068(7) 0.044(5) -0.023(5) -0.009(4) -0.010(5)
C(3) 0.054(5) 0.052(5) 0.044(5) -0.016(4) -0.002(4) -0.013(4)
C(4) 0.045(5) 0.052(5) 0.047(5) -0.021(4) 0.001(4) -0.011(4)
C(5) 0.046(5) 0.059(6) 0.044(5) -0.012(4) -0.006(4) -0.016(4)
C(6) 0.042(5) 0.062(6) 0.045(5) 0.002(4) 0.001(4) -0.013(4)
C(7) 0.038(4) 0.037(4) 0.055(5) -0.001(3) 0.001(3) -0.009(3)
C(8) 0.044(4) 0.050(5) 0.035(4) -0.014(4) 0.005(3) -0.008(3)
C(9) 0.037(4) 0.043(4) 0.037(4) -0.004(3) -0.009(3) -0.001(3)
C(10) 0.035(4) 0.054(5) 0.051(5) -0.014(4) -0.004(3) -0.005(4)
C(11) 0.067(7) 0.072(8) 0.056(6) -0.014(6) -0.017(5) 0.009(5)
C(12) 0.062(8) 0.105(11) 0.075(9) -0.029(7) -0.031(7) -0.001(8)
C(13) 0.089(9) 0.083(8) 0.037(5) -0.021(7) -0.020(6) 0.006(5)
C(14) 0.069(7) 0.097(9) 0.044(5) -0.022(7) 0.017(5) -0.019(6)
C(15) 0.058(6) 0.054(5) 0.034(4) -0.023(4) -0.003(4) -0.001(4)

loop_
_atom_type_symbol
_atom_type_description
_atom_type_scat_dispersion_real
_atom_type_scat_dispersion_imag
_atom_type_scat_source
C C 0.003 0.002
;
International Tables for Crystallography
(1992, Vol. C, Tables 4.2.6.8 and 6.1.1.4)
;
H H 0.000 0.000
;
International Tables for Crystallography
(1992, Vol. C, Table 6.1.1.4)
;
N N 0.006 0.003
;
International Tables for Crystallography
(1992, Vol. C, Tables 4.2.6.8 and 6.1.1.4)
;
O O 0.011 0.006
;
International Tables for Crystallography
(1992, Vol. C, Tables 4.2.6.8 and 6.1.1.4)
;
Re Re -1.018 7.231
;
International Tables for Crystallography
(1992, Vol. C, Tables 4.2.6.8 and 6.1.1.4)
;
S S 0.125 0.123
;
International Tables for Crystallography
(1992, Vol. C, Tables 4.2.6.8 and 6.1.1.4)
;
Cu Cu 0.320 1.265
;
International Tables for Crystallography
(1992, Vol. C, Tables 4.2.6.8 and 6.1.1.4)
;

loop_
_geom_angle_atom_site_label_1
_geom_angle_atom_site_label_2
_geom_angle_atom_site_label_3
_geom_angle
_geom_angle_publ_flag
_geom_angle_site_symmetry_3
O(1) Re(1) O(2) 111.7(5) yes .
O(1) Re(1) O(3) 107.7(5) yes .
O(1) Re(1) O(4) 109.7(4) yes .
O(2) Re(1) O(3) 109.6(4) yes .
O(2) Re(1) O(4) 109.5(5) yes .
O(3) Re(1) O(4) 108.6(4) yes .
N(1) Cu(1) N(1) 180.0(6) yes 2_757
C(1) S(1) C(3) 95.5(5) yes .
C(2) S(2) C(3) 96.3(5) yes .
C(4) S(3) C(5) 95.3(4) yes .
C(4) S(4) C(6) 95.8(4) yes .
C(9) S(5) C(15) 89.7(4) yes .
Cu(1) N(1) C(9) 124.4(6) yes .
Cu(1) N(1) C(10) 123.3(7) yes .
C(9) N(1) C(10) 110.5(8) yes .
S(1) C(1) C(2) 117.6(9) yes .
S(2) C(2) C(1) 117.1(8) yes .
S(1) C(3) S(2) 113.4(5) yes .
S(1) C(3) C(4) 122.6(7) yes .
S(2) C(3) C(4) 124.0(8) yes .
S(3) C(4) S(4) 114.9(6) yes .
S(3) C(4) C(3) 123.1(7) yes .
S(4) C(4) C(3) 122.0(7) yes .
S(3) C(5) C(6) 115.5(7) yes .
S(3) C(5) C(7) 118.6(7) yes .
C(6) C(5) C(7) 125.9(10) yes .
S(4) C(6) C(5) 118.4(8) yes .
C(5) C(7) C(8) 130.2(10) yes .
C(7) C(8) C(9) 126.3(9) yes .
S(5) C(9) N(1) 115.1(6) yes .
S(5) C(9) C(8) 122.9(6) yes .
N(1) C(9) C(8) 122.0(8) yes .
N(1) C(10) C(11) 126.1(10) yes .
N(1) C(10) C(15) 113.6(8) yes .
C(11) C(10) C(15) 120.3(10) yes .
C(10) C(11) C(12) 118.0(12) yes .
C(11) C(12) C(13) 123.0(12) yes .
C(12) C(13) C(14) 119.3(11) yes .
C(13) C(14) C(15) 119.0(11) yes .
S(5) C(15) C(10) 111.1(7) yes .
S(5) C(15) C(14) 128.6(9) yes .
C(10) C(15) C(14) 120.3(9) yes .
S(1) C(1) H(1) 121.1 no .
C(2) C(1) H(1) 121.2 no .
S(2) C(2) H(2) 121.1 no .
C(1) C(2) H(2) 121.8 no .
S(4) C(6) H(3) 120.9 no .
C(5) C(6) H(3) 120.6 no .
C(5) C(7) H(4) 115.4 no .
C(8) C(7) H(4) 114.4 no .
C(7) C(8) H(5) 116.4 no .
C(9) C(8) H(5) 117.3 no .
C(10) C(11) H(6) 120.7 no .
C(12) C(11) H(6) 121.3 no .
C(11) C(12) H(7) 118.6 no .
C(13) C(12) H(7) 118.4 no .
C(12) C(13) H(8) 120.3 no .
C(14) C(13) H(8) 120.4 no .
C(13) C(14) H(9) 120.8 no .
C(15) C(14) H(9) 120.2 no .

loop_
_geom_bond_atom_site_label_1
_geom_bond_atom_site_label_2
_geom_bond_distance
_geom_bond_publ_flag
_geom_bond_site_symmetry_2
Re(1) O(1) 1.703(12) yes .
Re(1) O(2) 1.699(11) yes .
Re(1) O(3) 1.706(8) yes .
Re(1) O(4) 1.720(9) yes .
Cu(1) N(1) 1.879(9) yes .
Cu(1) N(1) 1.879(9) yes 2_757
S(1) C(1) 1.718(11) yes .
S(1) C(3) 1.746(11) yes .
S(2) C(2) 1.702(12) yes .
S(2) C(3) 1.746(10) yes .
S(3) C(4) 1.738(9) yes .
S(3) C(5) 1.765(11) yes .
S(4) C(4) 1.729(10) yes .
S(4) C(6) 1.717(10) yes .
S(5) C(9) 1.724(9) yes .
S(5) C(15) 1.722(10) yes .
N(1) C(9) 1.334(12) yes .
N(1) C(10) 1.409(13) yes .
C(1) C(2) 1.345(16) yes .
C(3) C(4) 1.349(14) yes .
C(5) C(6) 1.344(13) yes .
C(5) C(7) 1.396(14) yes .
C(7) C(8) 1.331(12) yes .
C(8) C(9) 1.445(12) yes .
C(10) C(11) 1.375(15) yes .
C(10) C(15) 1.386(14) yes .
C(11) C(12) 1.363(19) yes .
C(12) C(13) 1.36(2) yes .
C(13) C(14) 1.374(18) yes .
C(14) C(15) 1.387(15) yes .
C(1) H(1) 0.950 no .
C(2) H(2) 0.950 no .
C(6) H(3) 0.950 no .
C(7) H(4) 0.950 no .
C(8) H(5) 0.950 no .
C(11) H(6) 0.950 no .
C(12) H(7) 0.950 no .
C(13) H(8) 0.950 no .
C(14) H(9) 0.950 no .

loop_
_geom_contact_atom_site_label_1
_geom_contact_atom_site_label_2
_geom_contact_distance
_geom_contact_site_symmetry_2
Re(1) Cu(1) 3.5366(5) .
Re(1) O(4) 3.335(7) 2_767
Cu(1) Re(1) 3.5366(5) .
Cu(1) Re(1) 3.5366(5) 2_757
Cu(1) O(1) 2.867(10) .
Cu(1) O(1) 2.867(10) 2_757
Cu(1) O(3) 2.898(12) .
Cu(1) O(3) 2.898(11) 2_757
S(1) S(4) 3.520(5) 2_666
S(1) O(2) 3.154(11) 1_554
S(2) O(1) 3.364(10) 2_666
S(2) O(4) 3.549(11) 1_454
S(4) S(1) 3.520(5) 2_666
S(4) O(2) 3.512(12) 2_667
S(5) O(3) 3.532(10) 1_455
S(5) C(1) 3.479(16) 1_556
O(1) Cu(1) 2.867(10) .
O(1) S(2) 3.364(10) 2_666
O(1) O(4) 3.268(14) 2_767
O(1) N(1) 3.281(15) .
O(1) N(1) 3.570(14) 2_757
O(1) C(2) 3.150(13) 2_666
O(1) C(8) 3.434(17) .
O(1) C(9) 3.427(15) .
O(2) S(1) 3.154(11) 1_556
O(2) S(4) 3.512(12) 2_667
O(2) O(4) 3.346(12) 2_767
O(2) C(1) 3.169(17) 1_556
O(2) C(6) 3.264(16) 2_667
O(2) C(13) 3.428(14) 2_758
O(3) Cu(1) 2.898(12) .
O(3) S(5) 3.532(10) 1_655
O(3) N(1) 3.435(16) .
O(3) N(1) 3.472(15) 2_757
O(3) C(8) 3.328(14) 2_757
O(3) C(10) 3.462(15) .
O(3) C(11) 3.275(18) .
O(4) Re(1) 3.335(7) 2_767
O(4) S(2) 3.549(11) 1_656
O(4) O(1) 3.268(14) 2_767
O(4) O(2) 3.346(12) 2_767
O(4) O(4) 3.057(10) 2_767
O(4) C(2) 3.109(18) 1_656
O(4) C(6) 3.246(15) 1_655
O(4) C(7) 3.355(13) 1_655
N(1) O(1) 3.281(15) .
N(1) O(1) 3.570(14) 2_757
N(1) O(3) 3.435(16) .
N(1) O(3) 3.472(15) 2_757
C(1) S(5) 3.479(16) 1_554
C(1) O(2) 3.169(17) 1_554
C(1) C(5) 3.45(2) 2_666
C(1) C(6) 3.48(2) 2_666
C(2) O(1) 3.150(13) 2_666
C(2) O(4) 3.109(18) 1_454
C(2) C(5) 3.54(2) 2_666
C(2) C(7) 3.559(18) 2_666
C(5) C(1) 3.45(2) 2_666
C(5) C(2) 3.54(2) 2_666
C(6) O(2) 3.264(16) 2_667
C(6) O(4) 3.246(15) 1_455
C(6) C(1) 3.48(2) 2_666
C(7) O(4) 3.355(13) 1_455
C(7) C(2) 3.559(18) 2_666
C(7) C(9) 3.548(16) 2_657
C(8) O(1) 3.434(17) .
C(8) O(3) 3.328(14) 2_757
C(9) O(1) 3.427(15) .
C(9) C(7) 3.548(16) 2_657
C(10) O(3) 3.462(15) .
C(11) O(3) 3.275(18) .
C(13) O(2) 3.428(14) 2_758
Re(1) H(1) 3.507 1_556
Re(1) H(3) 3.234 1_655
Re(1) H(4) 3.401 1_655
Re(1) H(8) 3.253 2_758
S(1) H(9) 3.553 1_554
S(2) H(6) 3.536 1_464
S(4) H(7) 3.386 1_464
S(5) H(1) 3.507 1_556
O(1) H(1) 3.171 1_556
O(1) H(2) 2.496 2_666
O(1) H(3) 3.034 1_655
O(1) H(5) 3.308 .
O(1) H(6) 3.332 2_757
O(2) H(1) 2.663 1_556
O(2) H(3) 2.869 2_667
O(2) H(7) 3.164 2_758
O(2) H(8) 2.661 2_758
O(3) H(4) 3.160 1_655
O(3) H(5) 2.637 2_757
O(3) H(6) 2.985 .
O(3) H(8) 2.792 2_758
O(4) H(1) 3.456 2_766
O(4) H(2) 2.765 1_656
O(4) H(3) 2.427 1_655
O(4) H(4) 2.528 1_655
C(1) H(2) 3.184 2_665
C(2) H(1) 3.238 2_665
C(2) H(2) 3.572 2_665
C(6) H(1) 3.479 2_666
C(7) H(2) 3.404 2_666
C(8) H(2) 3.491 2_666
C(14) H(9) 3.132 2_658
H(1) Re(1) 3.507 1_554
H(1) S(5) 3.507 1_554
H(1) O(1) 3.171 1_554
H(1) O(2) 2.663 1_554
H(1) O(4) 3.456 2_766
H(1) C(2) 3.238 2_665
H(1) C(6) 3.479 2_666
H(1) H(1) 3.452 2_665
H(1) H(2) 2.365 2_665
H(1) H(3) 3.419 2_666
H(2) O(1) 2.496 2_666
H(2) O(4) 2.765 1_454
H(2) C(1) 3.184 2_665
H(2) C(2) 3.572 2_665
H(2) C(7) 3.404 2_666
H(2) C(8) 3.491 2_666
H(2) H(1) 2.365 2_665
H(2) H(2) 3.195 2_665
H(3) Re(1) 3.234 1_455
H(3) O(1) 3.034 1_455
H(3) O(2) 2.869 2_667
H(3) O(4) 2.427 1_455
H(3) H(1) 3.419 2_666
H(4) Re(1) 3.401 1_455
H(4) O(3) 3.160 1_455
H(4) O(4) 2.528 1_455
H(5) O(1) 3.308 .
H(5) O(3) 2.637 2_757
H(6) S(2) 3.536 1_646
H(6) O(1) 3.332 2_757
H(6) O(3) 2.985 .
H(7) S(4) 3.386 1_646
H(7) O(2) 3.164 2_758
H(8) Re(1) 3.253 2_758
H(8) O(2) 2.661 2_758
H(8) O(3) 2.792 2_758
H(9) S(1) 3.553 1_556
H(9) C(14) 3.132 2_658
H(9) H(9) 2.289 2_658

loop_
_geom_torsion_atom_site_label_1
_geom_torsion_atom_site_label_2
_geom_torsion_atom_site_label_3
_geom_torsion_atom_site_label_4
_geom_torsion
C(1) S(1) C(3) S(2) -0.9(9)
C(1) S(1) C(3) C(4) -177.5(12)
C(3) S(1) C(1) C(2) 1.2(14)
C(2) S(2) C(3) S(1) 0.5(7)
C(2) S(2) C(3) C(4) 176.9(12)
C(3) S(2) C(2) C(1) 0.4(11)
C(4) S(3) C(5) C(6) -0.2(8)
C(4) S(3) C(5) C(7) -177.5(10)
C(5) S(3) C(4) S(4) 0.0(8)
C(5) S(3) C(4) C(3) 178.1(11)
C(4) S(4) C(6) C(5) -0.3(11)
C(6) S(4) C(4) S(3) 0.1(8)
C(6) S(4) C(4) C(3) -178.0(11)
C(9) S(5) C(15) C(10) -2.2(10)
C(9) S(5) C(15) C(14) 178.5(14)
C(15) S(5) C(9) N(1) 1.6(10)
C(15) S(5) C(9) C(8) -178.4(10)
Cu(1) N(1) C(9) S(5) -165.4(6)
Cu(1) N(1) C(9) C(8) 14.6(17)
Cu(1) N(1) C(10) C(11) -15.1(19)
Cu(1) N(1) C(10) C(15) 163.9(9)
C(9) N(1) C(10) C(11) 179.8(10)
C(9) N(1) C(10) C(15) -1.2(15)
C(10) N(1) C(9) S(5) -0.6(11)
C(10) N(1) C(9) C(8) 179.5(10)
S(1) C(1) C(2) S(2) -1.1(17)
S(1) C(3) C(4) S(3) -4.3(17)
S(1) C(3) C(4) S(4) 173.7(7)
S(2) C(3) C(4) S(3) 179.5(7)
S(2) C(3) C(4) S(4) -2.5(17)
S(3) C(5) C(6) S(4) 0.3(12)
S(3) C(5) C(7) C(8) -3.1(19)
C(6) C(5) C(7) C(8) 179.8(10)
C(7) C(5) C(6) S(4) 177.5(10)
C(5) C(7) C(8) C(9) -179.1(12)
C(7) C(8) C(9) S(5) 4.7(18)
C(7) C(8) C(9) N(1) -175.4(12)
N(1) C(10) C(11) C(12) -179.5(12)
N(1) C(10) C(15) S(5) 2.4(14)
N(1) C(10) C(15) C(14) -178.2(13)
C(11) C(10) C(15) S(5) -178.5(11)
C(11) C(10) C(15) C(14) 0.8(18)
C(15) C(10) C(11) C(12) 2(2)
C(10) C(11) C(12) C(13) -3(2)
C(11) C(12) C(13) C(14) 1(2)
C(12) C(13) C(14) C(15) 1(2)
C(13) C(14) C(15) S(5) 176.9(12)
C(13) C(14) C(15) C(10) -2(2)
